data_7200245
loop_
_publ_author_name
'Stoll, Ion'
'Brodbeck, Ralf'
'Neumann, Beate'
'Stammler, Hans-Georg'
'Mattay, Jochen'

_publ_section_title
;
 Controlling the self assembly of arene functionalised
 2-aminopyrimidines by arene-perfluoroarene interaction and by
 silver(I) complex formation
;
_journal_issue 2
_journal_name_full CrystEngComm
_journal_page_first 306
_journal_paper_doi 10.1039/b811297e
_journal_volume 11
_journal_year 2009
_chemical_formula_moiety 'C10 H9 N3'
_chemical_formula_sum 'C10 H9 N3'
_chemical_formula_weight 171.20
_chemical_name_systematic ?
_space_group_IT_number 15
_symmetry_cell_setting monoclinic
_symmetry_space_group_name_Hall '-C 2yc'
_symmetry_space_group_name_H-M 'C 1 2/c 1'
_atom_sites_solution_hydrogens geom
_atom_sites_solution_primary direct
_atom_sites_solution_secondary difmap
_audit_creation_method ion18
_cell_angle_alpha 90.00
_cell_angle_beta 95.6441(12)
_cell_angle_gamma 90.00
_cell_formula_units_Z 24
_cell_length_a 36.2306(16)
_cell_length_b 5.48990(10)
_cell_length_c 26.4460(11)
_cell_measurement_reflns_used 25670
_cell_measurement_temperature 200(2)
_cell_measurement_theta_max 25.028
_cell_measurement_theta_min 2.910
_cell_volume 5234.7(3)
_computing_cell_refinement 'HKL Scalepack (Otwinowski & Minor 1997)'
_computing_data_collection 'Collect, Bruker AXS, 2004'
_computing_data_reduction 'Denzo and Scalepack (Otwinowski & Minor, 1997)'
_computing_molecular_graphics 'SHELXTL-PLUS (1990)'
_computing_publication_material 'SHELXL-97 (Sheldrick, 1997)'
_computing_structure_refinement 'SHELXL-97 (Sheldrick, 1997)'
_computing_structure_solution 'SHELXS-97 (Sheldrick, 1990)'
_diffrn_ambient_temperature 200(2)
_diffrn_measured_fraction_theta_full 0.997
_diffrn_measured_fraction_theta_max 0.997
_diffrn_measurement_device_type KappaCCD
_diffrn_measurement_method CCD
_diffrn_radiation_monochromator graphite
_diffrn_radiation_source 'fine-focus sealed tube'
_diffrn_radiation_type MoK\a
_diffrn_radiation_wavelength 0.71073
_diffrn_reflns_av_R_equivalents 0.053
_diffrn_reflns_av_sigmaI/netI 0.0665
_diffrn_reflns_limit_h_max 42
_diffrn_reflns_limit_h_min -41
_diffrn_reflns_limit_k_max 6
_diffrn_reflns_limit_k_min -6
_diffrn_reflns_limit_l_max 31
_diffrn_reflns_limit_l_min -31
_diffrn_reflns_number 17873
_diffrn_reflns_theta_full 25.00
_diffrn_reflns_theta_max 25.00
_diffrn_reflns_theta_min 3.10
_exptl_absorpt_coefficient_mu 0.082
_exptl_absorpt_correction_T_max 0.9975
_exptl_absorpt_correction_T_min 0.9757
_exptl_absorpt_correction_type multi-scan
_exptl_absorpt_process_details 'Denzo and Scalepack (Otwinowski & Minor, 1997)'
_exptl_crystal_colour Colourless
_exptl_crystal_density_diffrn 1.303
_exptl_crystal_density_method 'not measured'
_exptl_crystal_description needle
_exptl_crystal_F_000 2160
_exptl_crystal_size_max 0.30
_exptl_crystal_size_mid 0.03
_exptl_crystal_size_min 0.03
_refine_diff_density_max 0.183
_refine_diff_density_min -0.253
_refine_diff_density_rms 0.045
_refine_ls_extinction_method none
_refine_ls_goodness_of_fit_ref 1.002
_refine_ls_hydrogen_treatment constr
_refine_ls_matrix_type full
_refine_ls_number_parameters 352
_refine_ls_number_reflns 4602
_refine_ls_number_restraints 0
_refine_ls_restrained_S_all 1.002
_refine_ls_R_factor_all 0.0986
_refine_ls_R_factor_gt 0.0488
_refine_ls_shift/su_max 0.000
_refine_ls_shift/su_mean 0.000
_refine_ls_structure_factor_coef Fsqd
_refine_ls_weighting_details 'calc w=1/[\s^2^(Fo^2^)+(0.0576P)^2^+0.0000P] where P=(Fo^2^+2Fc^2^)/3'
_refine_ls_weighting_scheme calc
_refine_ls_wR_factor_gt 0.1032
_refine_ls_wR_factor_ref 0.1221
_reflns_number_gt 2808
_reflns_number_total 4602
_reflns_threshold_expression >2sigma(I)
_cod_data_source_file b811297e.txt
_cod_data_source_block compound4b
_cod_depositor_comments
;
The following automatic conversions were performed:
'_symmetry_cell_setting' value 'Monoclinic' changed to 'monoclinic'
according to '/home/saulius/struct/CIF-dictionaries/cif_core.dic'
dictionary named 'cif_core.dic' version 2.4.1 from 2010-06-29.

Automatic conversion script
Id: cif_fix_enum 1527 2010-12-29 10:47:43Z saulius 
;
_cod_original_sg_symbol_H-M 'C 2/c'
_cod_database_code 7200245

loop_
_symmetry_equiv_pos_as_xyz
'x, y, z'
'-x, y, -z+1/2'
'x+1/2, y+1/2, z'
'-x+1/2, y+1/2, -z+1/2'
'-x, -y, -z'
'x, -y, z-1/2'
'-x+1/2, -y+1/2, -z'
'x+1/2, -y+1/2, z-1/2'

loop_
_atom_site_label
_atom_site_type_symbol
_atom_site_fract_x
_atom_site_fract_y
_atom_site_fract_z
_atom_site_U_iso_or_equiv
_atom_site_adp_type
_atom_site_occupancy
_atom_site_symmetry_multiplicity
_atom_site_calc_flag
_atom_site_refinement_flags
_atom_site_disorder_assembly
_atom_site_disorder_group
N1 N 0.25430(5) 1.0328(3) 0.44756(7) 0.0354(5) Uani 1 1 d . . .
N2 N 0.20615(5) 1.0449(3) 0.49750(7) 0.0428(5) Uani 1 1 d . . .
H2A H 0.1855 0.9858 0.5075 0.051 Uiso 1 1 calc R . .
H2B H 0.2159 1.1786 0.5114 0.051 Uiso 1 1 calc R . .
N3 N 0.20692(5) 0.7280(3) 0.44067(7) 0.0407(5) Uani 1 1 d . . .
N4 N 0.14633(5) 0.8244(3) 0.55399(6) 0.0335(4) Uani 1 1 d . . .
N5 N 0.14414(5) 0.4691(3) 0.50709(7) 0.0397(5) Uani 1 1 d . . .
H5A H 0.1334 0.3306 0.4976 0.048 Uiso 1 1 calc R . .
H5B H 0.1651 0.5115 0.4953 0.048 Uiso 1 1 calc R . .
N6 N 0.09659(5) 0.5413(3) 0.55639(7) 0.0363(5) Uani 1 1 d . . .
N7 N 0.09054(5) 0.0331(3) 0.45977(7) 0.0348(5) Uani 1 1 d . . .
N8 N 0.04408(5) 0.1892(3) 0.50382(7) 0.0447(5) Uani 1 1 d . . .
H8A H 0.0214 0.1845 0.5131 0.054 Uiso 1 1 calc R . .
H8B H 0.0593 0.3068 0.5149 0.054 Uiso 1 1 calc R . .
N9 N 0.03071(5) -0.1572(3) 0.45739(7) 0.0393(5) Uani 1 1 d . . .
C1 C 0.22260(6) 0.9320(4) 0.46121(8) 0.0333(5) Uani 1 1 d . . .
C2 C 0.22401(6) 0.6270(4) 0.40377(9) 0.0416(6) Uani 1 1 d . . .
H2 H 0.2135 0.4824 0.3888 0.050 Uiso 1 1 calc R . .
C3 C 0.25614(6) 0.7156(4) 0.38519(8) 0.0316(5) Uani 1 1 d . . .
C4 C 0.26986(6) 0.9224(4) 0.41053(8) 0.0340(5) Uani 1 1 d . . .
H4 H 0.2922 0.9902 0.4006 0.041 Uiso 1 1 calc R . .
C5 C 0.27373(6) 0.6024(4) 0.34295(8) 0.0320(5) Uani 1 1 d . . .
C6 C 0.26152(6) 0.3814(4) 0.32121(8) 0.0384(6) Uani 1 1 d . . .
H6 H 0.2419 0.2966 0.3349 0.046 Uiso 1 1 calc R . .
C7 C 0.27726(7) 0.2830(4) 0.28027(9) 0.0451(6) Uani 1 1 d . . .
H7 H 0.2685 0.1318 0.2664 0.054 Uiso 1 1 calc R . .
C8 C 0.30566(7) 0.4024(4) 0.25947(9) 0.0487(7) Uani 1 1 d . . .
H8 H 0.3162 0.3362 0.2310 0.058 Uiso 1 1 calc R . .
C9 C 0.31848(7) 0.6184(4) 0.28061(9) 0.0491(7) Uani 1 1 d . . .
H9 H 0.3383 0.7009 0.2669 0.059 Uiso 1 1 calc R . .
C10 C 0.30296(6) 0.7172(4) 0.32163(8) 0.0404(6) Uani 1 1 d . . .
H10 H 0.3124 0.8667 0.3357 0.048 Uiso 1 1 calc R . .
C11 C 0.12851(6) 0.6165(4) 0.53980(8) 0.0314(5) Uani 1 1 d . . .
C12 C 0.08198(6) 0.6870(4) 0.58943(8) 0.0361(6) Uani 1 1 d . . .
H12 H 0.0595 0.6369 0.6020 0.043 Uiso 1 1 calc R . .
C13 C 0.09727(6) 0.9062(3) 0.60670(8) 0.0308(5) Uani 1 1 d . . .
C14 C 0.12999(6) 0.9634(4) 0.58682(8) 0.0339(5) Uani 1 1 d . . .
H14 H 0.1418 1.1123 0.5972 0.041 Uiso 1 1 calc R . .
C15 C 0.07962(6) 1.0653(3) 0.64279(8) 0.0334(5) Uani 1 1 d . . .
C16 C 0.04131(7) 1.0636(4) 0.64441(9) 0.0423(6) Uani 1 1 d . . .
H16 H 0.0264 0.9602 0.6220 0.051 Uiso 1 1 calc R . .
C17 C 0.02468(7) 1.2112(4) 0.67830(9) 0.0491(7) Uani 1 1 d . . .
H17 H -0.0015 1.2070 0.6792 0.059 Uiso 1 1 calc R . .
C18 C 0.04592(8) 1.3630(4) 0.71045(9) 0.0519(7) Uani 1 1 d . . .
H18 H 0.0345 1.4638 0.7336 0.062 Uiso 1 1 calc R . .
C19 C 0.08379(7) 1.3697(4) 0.70927(9) 0.0493(7) Uani 1 1 d . . .
H19 H 0.0985 1.4756 0.7314 0.059 Uiso 1 1 calc R . .
C20 C 0.10041(7) 1.2208(4) 0.67564(8) 0.0417(6) Uani 1 1 d . . .
H20 H 0.1266 1.2257 0.6751 0.050 Uiso 1 1 calc R . .
C21 C 0.05542(6) 0.0175(4) 0.47291(8) 0.0329(5) Uani 1 1 d . . .
C22 C 0.04255(6) -0.3238(4) 0.42618(8) 0.0403(6) Uani 1 1 d . . .
H22 H 0.0259 -0.4511 0.4152 0.048 Uiso 1 1 calc R . .
C23 C 0.07718(6) -0.3257(3) 0.40858(8) 0.0326(5) Uani 1 1 d . . .
C24 C 0.10012(6) -0.1376(4) 0.42796(8) 0.0358(5) Uani 1 1 d . . .
H24 H 0.1245 -0.1307 0.4176 0.043 Uiso 1 1 calc R . .
C25 C 0.08874(6) -0.5149(4) 0.37350(8) 0.0349(6) Uani 1 1 d . . .
C26 C 0.06268(7) -0.6511(4) 0.34292(8) 0.0410(6) Uani 1 1 d . . .
H26 H 0.0370 -0.6168 0.3436 0.049 Uiso 1 1 calc R . .
C27 C 0.07346(7) -0.8347(4) 0.31163(9) 0.0462(6) Uani 1 1 d . . .
H27 H 0.0552 -0.9259 0.2915 0.055 Uiso 1 1 calc R . .
C28 C 0.11055(8) -0.8859(4) 0.30958(9) 0.0489(7) Uani 1 1 d . . .
H28 H 0.1180 -1.0125 0.2883 0.059 Uiso 1 1 calc R . .
C29 C 0.13663(7) -0.7513(4) 0.33875(9) 0.0526(7) Uani 1 1 d . . .
H29 H 0.1622 -0.7838 0.3371 0.063 Uiso 1 1 calc R . .
C30 C 0.12603(7) -0.5687(4) 0.37054(9) 0.0445(6) Uani 1 1 d . . .
H30 H 0.1445 -0.4790 0.3906 0.053 Uiso 1 1 calc R . .

loop_
_atom_site_aniso_label
_atom_site_aniso_U_11
_atom_site_aniso_U_22
_atom_site_aniso_U_33
_atom_site_aniso_U_23
_atom_site_aniso_U_13
_atom_site_aniso_U_12
N1 0.0366(12) 0.0326(10) 0.0387(11) -0.0033(8) 0.0130(9) -0.0065(9)
N2 0.0416(12) 0.0363(10) 0.0541(13) -0.0148(9) 0.0232(11) -0.0120(9)
N3 0.0353(12) 0.0376(10) 0.0511(12) -0.0127(9) 0.0138(10) -0.0087(9)
N4 0.0310(11) 0.0309(10) 0.0392(11) -0.0019(8) 0.0066(9) -0.0037(8)
N5 0.0375(12) 0.0330(10) 0.0505(12) -0.0076(9) 0.0146(10) -0.0024(9)
N6 0.0344(12) 0.0315(9) 0.0448(12) -0.0069(9) 0.0126(10) -0.0043(8)
N7 0.0350(12) 0.0314(10) 0.0385(11) 0.0010(9) 0.0061(9) -0.0040(8)
N8 0.0350(12) 0.0396(11) 0.0608(14) -0.0132(10) 0.0111(10) -0.0068(9)
N9 0.0322(11) 0.0371(10) 0.0486(12) -0.0095(9) 0.0044(10) -0.0047(9)
C1 0.0336(14) 0.0292(11) 0.0380(13) -0.0016(10) 0.0073(11) -0.0030(10)
C2 0.0367(14) 0.0385(13) 0.0500(15) -0.0138(11) 0.0065(12) -0.0084(11)
C3 0.0311(13) 0.0307(11) 0.0333(13) -0.0004(10) 0.0047(11) -0.0012(10)
C4 0.0335(13) 0.0329(12) 0.0366(13) 0.0015(10) 0.0085(11) -0.0019(10)
C5 0.0339(13) 0.0292(11) 0.0326(12) 0.0008(10) 0.0013(11) 0.0036(10)
C6 0.0408(14) 0.0362(12) 0.0379(13) -0.0004(11) 0.0035(12) -0.0007(11)
C7 0.0539(17) 0.0397(13) 0.0409(15) -0.0088(11) 0.0004(13) 0.0035(12)
C8 0.0499(17) 0.0536(15) 0.0437(15) -0.0081(13) 0.0109(13) 0.0102(13)
C9 0.0457(16) 0.0549(15) 0.0492(15) -0.0049(13) 0.0165(13) -0.0010(13)
C10 0.0399(15) 0.0405(13) 0.0418(14) -0.0064(11) 0.0095(12) -0.0032(11)
C11 0.0300(13) 0.0309(12) 0.0338(13) 0.0004(10) 0.0050(11) 0.0026(10)
C12 0.0320(13) 0.0350(12) 0.0429(14) 0.0000(11) 0.0116(12) -0.0045(10)
C13 0.0326(13) 0.0276(11) 0.0324(12) 0.0024(9) 0.0038(11) 0.0006(10)
C14 0.0360(14) 0.0275(11) 0.0386(14) -0.0027(10) 0.0056(12) -0.0020(10)
C15 0.0365(14) 0.0302(11) 0.0340(13) 0.0022(10) 0.0065(11) 0.0034(10)
C16 0.0394(15) 0.0412(13) 0.0474(15) -0.0056(11) 0.0094(12) 0.0039(11)
C17 0.0438(16) 0.0529(15) 0.0526(16) -0.0047(13) 0.0139(14) 0.0081(13)
C18 0.063(2) 0.0509(15) 0.0435(15) -0.0074(13) 0.0137(14) 0.0150(14)
C19 0.0563(18) 0.0471(14) 0.0445(15) -0.0115(12) 0.0048(14) 0.0014(13)
C20 0.0380(15) 0.0414(13) 0.0457(15) -0.0071(11) 0.0042(12) 0.0034(11)
C21 0.0352(14) 0.0296(11) 0.0336(13) 0.0000(10) 0.0012(11) -0.0015(10)
C22 0.0365(15) 0.0384(13) 0.0449(15) -0.0064(11) -0.0008(12) -0.0077(11)
C23 0.0318(13) 0.0323(12) 0.0334(13) 0.0019(10) 0.0010(11) -0.0009(10)
C24 0.0347(14) 0.0349(12) 0.0386(13) 0.0042(11) 0.0078(11) -0.0024(10)
C25 0.0400(15) 0.0359(12) 0.0293(13) 0.0059(10) 0.0049(11) -0.0032(11)
C26 0.0424(15) 0.0399(13) 0.0405(14) -0.0006(11) 0.0029(12) -0.0026(11)
C27 0.0595(18) 0.0372(13) 0.0418(15) -0.0042(11) 0.0046(13) -0.0095(12)
C28 0.0614(19) 0.0433(14) 0.0458(15) -0.0095(12) 0.0237(14) -0.0069(13)
C29 0.0486(17) 0.0581(15) 0.0541(16) -0.0126(14) 0.0196(14) -0.0080(13)
C30 0.0406(15) 0.0506(14) 0.0435(15) -0.0111(12) 0.0103(13) -0.0101(12)

loop_
_atom_type_symbol
_atom_type_description
_atom_type_scat_dispersion_real
_atom_type_scat_dispersion_imag
_atom_type_scat_source
C C 0.0033 0.0016 'International Tables Vol C Tables 4.2.6.8 and 6.1.1.4'
H H 0.0000 0.0000 'International Tables Vol C Tables 4.2.6.8 and 6.1.1.4'
N N 0.0061 0.0033 'International Tables Vol C Tables 4.2.6.8 and 6.1.1.4'

loop_
_geom_angle_atom_site_label_1
_geom_angle_atom_site_label_2
_geom_angle_atom_site_label_3
_geom_angle
_geom_angle_site_symmetry_1
_geom_angle_site_symmetry_3
_geom_angle_publ_flag
C4 N1 C1 116.35(17) . . ?
C1 N2 H2A 120.0 . . ?
C1 N2 H2B 120.0 . . ?
H2A N2 H2B 120.0 . . ?
C2 N3 C1 115.80(18) . . ?
C14 N4 C11 115.73(18) . . ?
C11 N5 H5A 120.0 . . ?
C11 N5 H5B 120.0 . . ?
H5A N5 H5B 120.0 . . ?
C12 N6 C11 116.13(18) . . ?
C24 N7 C21 115.39(18) . . ?
C21 N8 H8A 120.0 . . ?
C21 N8 H8B 120.0 . . ?
H8A N8 H8B 120.0 . . ?
C22 N9 C21 115.63(18) . . ?
N2 C1 N3 118.50(19) . . ?
N2 C1 N1 116.94(18) . . ?
N3 C1 N1 124.56(19) . . ?
N3 C2 C3 125.4(2) . . ?
N3 C2 H2 117.3 . . ?
C3 C2 H2 117.3 . . ?
C4 C3 C2 112.81(19) . . ?
C4 C3 C5 123.36(19) . . ?
C2 C3 C5 123.84(19) . . ?
N1 C4 C3 125.0(2) . . ?
N1 C4 H4 117.5 . . ?
C3 C4 H4 117.5 . . ?
C6 C5 C10 116.6(2) . . ?
C6 C5 C3 122.3(2) . . ?
C10 C5 C3 121.04(19) . . ?
C7 C6 C5 121.6(2) . . ?
C7 C6 H6 119.2 . . ?
C5 C6 H6 119.2 . . ?
C8 C7 C6 120.5(2) . . ?
C8 C7 H7 119.7 . . ?
C6 C7 H7 119.7 . . ?
C9 C8 C7 119.0(2) . . ?
C9 C8 H8 120.5 . . ?
C7 C8 H8 120.5 . . ?
C8 C9 C10 120.8(2) . . ?
C8 C9 H9 119.6 . . ?
C10 C9 H9 119.6 . . ?
C9 C10 C5 121.5(2) . . ?
C9 C10 H10 119.2 . . ?
C5 C10 H10 119.2 . . ?
N6 C11 N4 125.08(18) . . ?
N6 C11 N5 117.04(18) . . ?
N4 C11 N5 117.86(19) . . ?
N6 C12 C13 124.5(2) . . ?
N6 C12 H12 117.7 . . ?
C13 C12 H12 117.7 . . ?
C14 C13 C12 113.80(19) . . ?
C14 C13 C15 123.49(18) . . ?
C12 C13 C15 122.70(19) . . ?
N4 C14 C13 124.71(19) . . ?
N4 C14 H14 117.6 . . ?
C13 C14 H14 117.6 . . ?
C20 C15 C16 117.8(2) . . ?
C20 C15 C13 121.6(2) . . ?
C16 C15 C13 120.6(2) . . ?
C17 C16 C15 120.9(2) . . ?
C17 C16 H16 119.6 . . ?
C15 C16 H16 119.6 . . ?
C18 C17 C16 120.1(2) . . ?
C18 C17 H17 119.9 . . ?
C16 C17 H17 119.9 . . ?
C17 C18 C19 120.1(2) . . ?
C17 C18 H18 119.9 . . ?
C19 C18 H18 119.9 . . ?
C18 C19 C20 119.7(2) . . ?
C18 C19 H19 120.2 . . ?
C20 C19 H19 120.2 . . ?
C15 C20 C19 121.4(2) . . ?
C15 C20 H20 119.3 . . ?
C19 C20 H20 119.3 . . ?
N8 C21 N9 116.90(19) . . ?
N8 C21 N7 117.70(19) . . ?
N9 C21 N7 125.41(19) . . ?
N9 C22 C23 125.0(2) . . ?
N9 C22 H22 117.5 . . ?
C23 C22 H22 117.5 . . ?
C22 C23 C24 113.58(19) . . ?
C22 C23 C25 122.6(2) . . ?
C24 C23 C25 123.8(2) . . ?
N7 C24 C23 125.0(2) . . ?
N7 C24 H24 117.5 . . ?
C23 C24 H24 117.5 . . ?
C30 C25 C26 117.3(2) . . ?
C30 C25 C23 121.3(2) . . ?
C26 C25 C23 121.4(2) . . ?
C27 C26 C25 121.4(2) . . ?
C27 C26 H26 119.3 . . ?
C25 C26 H26 119.3 . . ?
C28 C27 C26 120.3(2) . . ?
C28 C27 H27 119.8 . . ?
C26 C27 H27 119.8 . . ?
C29 C28 C27 119.1(2) . . ?
C29 C28 H28 120.4 . . ?
C27 C28 H28 120.4 . . ?
C28 C29 C30 120.8(2) . . ?
C28 C29 H29 119.6 . . ?
C30 C29 H29 119.6 . . ?
C29 C30 C25 121.0(2) . . ?
C29 C30 H30 119.5 . . ?
C25 C30 H30 119.5 . . ?

loop_
_geom_bond_atom_site_label_1
_geom_bond_atom_site_label_2
_geom_bond_distance
_geom_bond_site_symmetry_2
_geom_bond_publ_flag
N1 C4 1.324(2) . ?
N1 C1 1.355(3) . ?
N2 C1 1.332(2) . ?
N2 H2A 0.8800 . ?
N2 H2B 0.8800 . ?
N3 C2 1.328(3) . ?
N3 C1 1.346(3) . ?
N4 C14 1.337(2) . ?
N4 C11 1.346(2) . ?
N5 C11 1.349(2) . ?
N5 H5A 0.8800 . ?
N5 H5B 0.8800 . ?
N6 C12 1.332(2) . ?
N6 C11 1.342(2) . ?
N7 C24 1.328(2) . ?
N7 C21 1.354(3) . ?
N8 C21 1.338(2) . ?
N8 H8A 0.8800 . ?
N8 H8B 0.8800 . ?
N9 C22 1.331(3) . ?
N9 C21 1.348(3) . ?
C2 C3 1.395(3) . ?
C2 H2 0.9500 . ?
C3 C4 1.385(3) . ?
C3 C5 1.476(3) . ?
C4 H4 0.9500 . ?
C5 C6 1.396(3) . ?
C5 C10 1.398(3) . ?
C6 C7 1.383(3) . ?
C6 H6 0.9500 . ?
C7 C8 1.379(3) . ?
C7 H7 0.9500 . ?
C8 C9 1.373(3) . ?
C8 H8 0.9500 . ?
C9 C10 1.381(3) . ?
C9 H9 0.9500 . ?
C10 H10 0.9500 . ?
C12 C13 1.383(3) . ?
C12 H12 0.9500 . ?
C13 C14 1.379(3) . ?
C13 C15 1.484(3) . ?
C14 H14 0.9500 . ?
C15 C20 1.387(3) . ?
C15 C16 1.393(3) . ?
C16 C17 1.389(3) . ?
C16 H16 0.9500 . ?
C17 C18 1.371(3) . ?
C17 H17 0.9500 . ?
C18 C19 1.376(3) . ?
C18 H18 0.9500 . ?
C19 C20 1.388(3) . ?
C19 H19 0.9500 . ?
C20 H20 0.9500 . ?
C22 C23 1.381(3) . ?
C22 H22 0.9500 . ?
C23 C24 1.391(3) . ?
C23 C25 1.481(3) . ?
C24 H24 0.9500 . ?
C25 C30 1.392(3) . ?
C25 C26 1.398(3) . ?
C26 C27 1.385(3) . ?
C26 H26 0.9500 . ?
C27 C28 1.379(3) . ?
C27 H27 0.9500 . ?
C28 C29 1.375(3) . ?
C28 H28 0.9500 . ?
C29 C30 1.386(3) . ?
C29 H29 0.9500 . ?
C30 H30 0.9500 . ?
